data_4084944
loop_
_publ_author_name
'Contrella, Nathan D.'
'Jordan, Richard F.'

_publ_section_title
;
 Lewis Acid Modification and Ethylene Oligomerization Behavior of
 Palladium Catalysts That Contain a Phosphine-Sulfonate-Diethyl
 Phosphonate Ancillary Ligand
;
_journal_issue 24
_journal_name_full Organometallics
_journal_page_first 7199
_journal_paper_doi 10.1021/om5009988
_journal_volume 33
_journal_year 2014
_chemical_formula_sum 'C50 H60 Cl2 Mg O12 P4 Pd2 S2'
_chemical_formula_weight 1348.99
_chemical_name_systematic
; 
 ? 
;
_space_group_crystal_system triclinic
_space_group_IT_number 2
_symmetry_space_group_name_Hall '-P 1'
_symmetry_space_group_name_H-M 'P -1'
_atom_sites_solution_hydrogens geom
_atom_sites_solution_primary direct
_atom_sites_solution_secondary difmap
_audit_creation_method SHELXL-97
_cell_angle_alpha 88.644(8)
_cell_angle_beta 75.041(8)
_cell_angle_gamma 71.388(7)
_cell_formula_units_Z 2
_cell_length_a 11.858(5)
_cell_length_b 13.105(6)
_cell_length_c 21.732(10)
_cell_measurement_reflns_used 1024
_cell_measurement_temperature 100(2)
_cell_measurement_theta_max 25.48
_cell_measurement_theta_min 1.64
_cell_volume 3086(2)
_computing_structure_refinement 'SHELXL-97 (Sheldrick, 1997)'
_computing_structure_solution 'SHELXS-97 (Sheldrick, 1990)'
_diffrn_ambient_temperature 100(2)
_diffrn_measured_fraction_theta_full 0.982
_diffrn_measured_fraction_theta_max 0.982
_diffrn_radiation_monochromator graphite
_diffrn_radiation_source 'fine-focus sealed tube'
_diffrn_radiation_type MoK\a
_diffrn_radiation_wavelength 0.71073
_diffrn_reflns_av_R_equivalents 0.0584
_diffrn_reflns_av_sigmaI/netI 0.0954
_diffrn_reflns_limit_h_max 14
_diffrn_reflns_limit_h_min -14
_diffrn_reflns_limit_k_max 15
_diffrn_reflns_limit_k_min -15
_diffrn_reflns_limit_l_max 26
_diffrn_reflns_limit_l_min -26
_diffrn_reflns_number 30789
_diffrn_reflns_theta_full 25.48
_diffrn_reflns_theta_max 25.48
_diffrn_reflns_theta_min 1.64
_exptl_absorpt_coefficient_mu 0.904
_exptl_absorpt_correction_T_max 0.8993
_exptl_absorpt_correction_T_min 0.7137
_exptl_absorpt_correction_type multi-scan
_exptl_absorpt_process_details
;
absorption corrections were made based on correspondance of
equivalent intensities usingprogram SADABS (G. Sheldrick, Bruker 
Analytical X-ray Systems, Madison, WI)
;
_exptl_crystal_density_diffrn 1.452
_exptl_crystal_density_method 'not measured'
_exptl_crystal_F_000 1372
_exptl_crystal_size_max 0.40
_exptl_crystal_size_mid 0.40
_exptl_crystal_size_min 0.12
_refine_diff_density_max 1.320
_refine_diff_density_min -0.582
_refine_diff_density_rms 0.109
_refine_ls_extinction_method none
_refine_ls_goodness_of_fit_ref 0.897
_refine_ls_hydrogen_treatment constr
_refine_ls_matrix_type full
_refine_ls_number_parameters 668
_refine_ls_number_reflns 11267
_refine_ls_number_restraints 0
_refine_ls_restrained_S_all 0.897
_refine_ls_R_factor_all 0.0734
_refine_ls_R_factor_gt 0.0514
_refine_ls_shift/su_max 0.830
_refine_ls_shift/su_mean 0.006
_refine_ls_structure_factor_coef Fsqd
_refine_ls_weighting_details 'calc w=1/[\s^2^(Fo^2^)+(0.0440P)^2^+0.0000P] where P=(Fo^2^+2Fc^2^)/3'
_refine_ls_weighting_scheme calc
_refine_ls_wR_factor_gt 0.1029
_refine_ls_wR_factor_ref 0.1080
_reflns_number_gt 7661
_reflns_number_total 11267
_reflns_threshold_expression >2sigma(I)
_cod_data_source_file om5009988_si_002.cif
_cod_data_source_block SI_((1a)PdMe)2(u-Cl)MgCl
_cod_depositor_comments 'Adding full bibliography for 4084939--4084944.cif.'
_cod_original_sg_symbol_H-M P-1
_cod_database_code 4084944

loop_
_symmetry_equiv_pos_as_xyz
'x, y, z'
'-x, -y, -z'

loop_
_atom_site_label
_atom_site_type_symbol
_atom_site_fract_x
_atom_site_fract_y
_atom_site_fract_z
_atom_site_U_iso_or_equiv
_atom_site_adp_type
_atom_site_occupancy
_atom_site_symmetry_multiplicity
_atom_site_calc_flag
_atom_site_refinement_flags
C1 C 0.7202(5) 0.0640(4) 0.6063(2) 0.0299(13) Uani 1 1 d .
H1A H 0.7975 0.0394 0.5724 0.045 Uiso 1 1 calc R
H1B H 0.6820 0.1421 0.6052 0.045 Uiso 1 1 calc R
H1C H 0.6639 0.0270 0.5997 0.045 Uiso 1 1 calc R
C2 C 1.0198(5) -0.1593(4) 0.6554(2) 0.0327(13) Uani 1 1 d .
C3 C 1.0478(5) -0.0839(4) 0.6845(2) 0.0319(13) Uani 1 1 d .
H3 H 0.9860 -0.0169 0.7008 0.038 Uiso 1 1 calc R
C4 C 1.1649(5) -0.1041(5) 0.6907(3) 0.0401(14) Uani 1 1 d .
H4 H 1.1842 -0.0510 0.7112 0.048 Uiso 1 1 calc R
C5 C 1.2525(5) -0.1985(5) 0.6680(3) 0.0408(15) Uani 1 1 d .
H5 H 1.3329 -0.2126 0.6735 0.049 Uiso 1 1 calc R
C6 C 1.2271(5) -0.2741(5) 0.6373(3) 0.0447(16) Uani 1 1 d .
H6 H 1.2902 -0.3399 0.6199 0.054 Uiso 1 1 calc R
C7 C 1.1111(5) -0.2550(4) 0.6316(3) 0.0363(14) Uani 1 1 d .
H7 H 1.0927 -0.3084 0.6110 0.044 Uiso 1 1 calc R
C8 C 0.8598(4) -0.1837(4) 0.5812(2) 0.0279(12) Uani 1 1 d .
C9 C 0.9549(4) -0.1812(4) 0.5302(2) 0.0287(12) Uani 1 1 d .
H9 H 1.0211 -0.1618 0.5377 0.034 Uiso 1 1 calc R
C10 C 0.9577(5) -0.2057(4) 0.4689(2) 0.0321(13) Uani 1 1 d .
C11 C 0.8619(5) -0.2312(4) 0.4582(3) 0.0328(13) Uani 1 1 d .
H11 H 0.8628 -0.2486 0.4158 0.039 Uiso 1 1 calc R
C12 C 0.7643(5) -0.2321(4) 0.5076(2) 0.0306(13) Uani 1 1 d .
H12 H 0.6978 -0.2495 0.4989 0.037 Uiso 1 1 calc R
C13 C 0.7598(4) -0.2081(4) 0.5701(2) 0.0265(12) Uani 1 1 d .
C14 C 1.0648(5) -0.2041(5) 0.4151(2) 0.0434(15) Uani 1 1 d .
H14A H 1.0521 -0.1305 0.4015 0.065 Uiso 1 1 calc R
H14B H 1.0720 -0.2520 0.3793 0.065 Uiso 1 1 calc R
H14C H 1.1406 -0.2290 0.4294 0.065 Uiso 1 1 calc R
C15 C 0.4589(5) -0.0904(4) 0.5779(3) 0.0354(14) Uani 1 1 d .
H15A H 0.5159 -0.0480 0.5643 0.042 Uiso 1 1 calc R
H15B H 0.3937 -0.0525 0.6162 0.042 Uiso 1 1 calc R
C16 C 0.4032(5) -0.1017(5) 0.5259(3) 0.0417(15) Uani 1 1 d .
H16A H 0.4687 -0.1367 0.4878 0.062 Uiso 1 1 calc R
H16B H 0.3550 -0.0301 0.5163 0.062 Uiso 1 1 calc R
H16C H 0.3491 -0.1456 0.5394 0.062 Uiso 1 1 calc R
C17 C 0.5696(6) -0.3822(5) 0.6717(3) 0.0545(18) Uani 1 1 d .
H17A H 0.5508 -0.3640 0.7180 0.065 Uiso 1 1 calc R
H17B H 0.4926 -0.3491 0.6586 0.065 Uiso 1 1 calc R
C18 C 0.6016(9) -0.4880(7) 0.6627(6) 0.181(6) Uani 1 1 d .
H18A H 0.6178 -0.5074 0.6172 0.272 Uiso 1 1 calc R
H18B H 0.5346 -0.5127 0.6873 0.272 Uiso 1 1 calc R
H18C H 0.6764 -0.5223 0.6768 0.272 Uiso 1 1 calc R
C19 C 0.8305(4) -0.2371(4) 0.7122(2) 0.0284(12) Uani 1 1 d .
C20 C 0.8732(5) -0.3426(4) 0.6891(2) 0.0297(13) Uani 1 1 d .
H20 H 0.9172 -0.3591 0.6454 0.036 Uiso 1 1 calc R
C21 C 0.8558(5) -0.4253(4) 0.7255(3) 0.0355(14) Uani 1 1 d .
C22 C 0.7899(5) -0.3986(4) 0.7879(3) 0.0358(14) Uani 1 1 d .
H22 H 0.7732 -0.4537 0.8143 0.043 Uiso 1 1 calc R
C23 C 0.7476(5) -0.2949(4) 0.8129(2) 0.0342(13) Uani 1 1 d .
H23 H 0.7025 -0.2785 0.8565 0.041 Uiso 1 1 calc R
C24 C 0.7699(4) -0.2147(4) 0.7758(2) 0.0253(12) Uani 1 1 d .
C25 C 0.9064(5) -0.5383(4) 0.6983(3) 0.0437(15) Uani 1 1 d .
H25A H 0.9054 -0.5397 0.6534 0.066 Uiso 1 1 calc R
H25B H 0.8559 -0.5800 0.7221 0.066 Uiso 1 1 calc R
H25C H 0.9914 -0.5700 0.7015 0.066 Uiso 1 1 calc R
C26 C 0.5125(5) 0.2308(5) 0.8609(2) 0.0360(14) Uani 1 1 d .
H26A H 0.4846 0.3039 0.8810 0.054 Uiso 1 1 calc R
H26B H 0.6021 0.1994 0.8537 0.054 Uiso 1 1 calc R
H26C H 0.4717 0.1861 0.8889 0.054 Uiso 1 1 calc R
C27 C 0.2286(4) 0.4400(4) 0.8128(2) 0.0247(12) Uani 1 1 d .
C28 C 0.3112(5) 0.4915(4) 0.8125(3) 0.0392(14) Uani 1 1 d .
H28 H 0.3903 0.4511 0.8174 0.047 Uiso 1 1 calc R
C29 C 0.2842(6) 0.5986(5) 0.8055(3) 0.0462(16) Uani 1 1 d .
H29 H 0.3434 0.6329 0.8062 0.055 Uiso 1 1 calc R
C30 C 0.1722(6) 0.6573(5) 0.7975(3) 0.0418(15) Uani 1 1 d .
H30 H 0.1522 0.7329 0.7934 0.050 Uiso 1 1 calc R
C31 C 0.0901(5) 0.6080(4) 0.7953(2) 0.0375(14) Uani 1 1 d .
H31 H 0.0126 0.6483 0.7885 0.045 Uiso 1 1 calc R
C32 C 0.1180(5) 0.4994(4) 0.8030(2) 0.0303(13) Uani 1 1 d .
H32 H 0.0593 0.4650 0.8013 0.036 Uiso 1 1 calc R
C33 C 0.1705(4) 0.2538(4) 0.7919(2) 0.0248(12) Uani 1 1 d .
C34 C 0.0511(4) 0.2756(4) 0.8284(2) 0.0259(12) Uani 1 1 d .
H34 H 0.0277 0.3108 0.8697 0.031 Uiso 1 1 calc R
C35 C -0.0356(4) 0.2480(4) 0.8072(2) 0.0287(12) Uani 1 1 d .
C36 C -0.0002(5) 0.1960(4) 0.7479(2) 0.0276(12) Uani 1 1 d .
H36 H -0.0582 0.1751 0.7325 0.033 Uiso 1 1 calc R
C37 C 0.1171(5) 0.1741(4) 0.7110(2) 0.0277(12) Uani 1 1 d .
H37 H 0.1400 0.1386 0.6698 0.033 Uiso 1 1 calc R
C38 C 0.2032(4) 0.2027(4) 0.7321(2) 0.0248(12) Uani 1 1 d .
C39 C -0.1642(4) 0.2723(4) 0.8484(3) 0.0377(14) Uani 1 1 d .
H39A H -0.2206 0.3287 0.8300 0.056 Uiso 1 1 calc R
H39B H -0.1685 0.2973 0.8913 0.056 Uiso 1 1 calc R
H39C H -0.1878 0.2069 0.8508 0.056 Uiso 1 1 calc R
C40 C 0.2192(4) 0.2896(4) 0.9093(2) 0.0254(12) Uani 1 1 d .
C41 C 0.1924(4) 0.3786(4) 0.9480(2) 0.0290(12) Uani 1 1 d .
H41 H 0.1958 0.4438 0.9287 0.035 Uiso 1 1 calc R
C42 C 0.1609(5) 0.3797(4) 1.0132(2) 0.0337(13) Uani 1 1 d .
C43 C 0.1585(5) 0.2854(5) 1.0397(3) 0.0388(14) Uani 1 1 d .
H43 H 0.1376 0.2831 1.0848 0.047 Uiso 1 1 calc R
C44 C 0.1855(5) 0.1947(4) 1.0029(2) 0.0357(14) Uani 1 1 d .
H44 H 0.1829 0.1299 1.0229 0.043 Uiso 1 1 calc R
C45 C 0.2164(4) 0.1935(4) 0.9377(2) 0.0291(12) Uani 1 1 d .
C46 C 0.1339(5) 0.4803(4) 1.0517(2) 0.0419(15) Uani 1 1 d .
H46A H 0.2034 0.5082 1.0382 0.063 Uiso 1 1 calc R
H46B H 0.1213 0.4655 1.0969 0.063 Uiso 1 1 calc R
H46C H 0.0591 0.5340 1.0454 0.063 Uiso 1 1 calc R
C47 C 0.4129(5) -0.0592(5) 0.9447(3) 0.061(2) Uani 1 1 d .
H47A H 0.4655 -0.0945 0.9027 0.073 Uiso 1 1 calc R
H47B H 0.4383 0.0030 0.9530 0.073 Uiso 1 1 calc R
C48 C 0.4330(7) -0.1286(7) 0.9891(4) 0.112(4) Uani 1 1 d .
H48A H 0.3862 -0.0929 1.0313 0.168 Uiso 1 1 calc R
H48B H 0.5213 -0.1545 0.9869 0.168 Uiso 1 1 calc R
H48C H 0.4065 -0.1899 0.9820 0.168 Uiso 1 1 calc R
C49 C 0.0912(6) -0.0205(6) 0.8765(4) 0.081(3) Uani 1 1 d .
H49A H 0.1185 -0.0247 0.8293 0.097 Uiso 1 1 calc R
H49B H 0.1422 -0.0874 0.8909 0.097 Uiso 1 1 calc R
C50 C -0.0257(7) -0.0183(6) 0.8939(4) 0.093(3) Uani 1 1 d .
H50A H -0.0804 0.0562 0.8955 0.139 Uiso 1 1 calc R
H50B H -0.0431 -0.0469 0.9361 0.139 Uiso 1 1 calc R
H50C H -0.0398 -0.0626 0.8628 0.139 Uiso 1 1 calc R
Cl1 Cl 0.67689(11) 0.21390(10) 0.72369(6) 0.0308(3) Uani 1 1 d .
Cl2 Cl 0.39308(13) -0.18794(11) 0.79611(7) 0.0425(4) Uani 1 1 d .
Mg1 Mg 0.46382(15) -0.04755(13) 0.76211(8) 0.0278(4) Uani 1 1 d .
O1 O 0.7889(3) -0.0231(3) 0.78291(15) 0.0294(8) Uani 1 1 d .
O2 O 0.7055(3) -0.0964(3) 0.87876(15) 0.0312(8) Uani 1 1 d .
O3 O 0.5895(3) -0.0375(3) 0.80326(15) 0.0296(8) Uani 1 1 d .
O4 O 0.6582(3) -0.3342(3) 0.63887(16) 0.0328(9) Uani 1 1 d .
O5 O 0.5252(3) -0.1972(3) 0.59209(16) 0.0313(9) Uani 1 1 d .
O6 O 0.5920(3) -0.1400(3) 0.68265(15) 0.0273(8) Uani 1 1 d .
O7 O 0.4134(3) 0.0598(3) 0.70083(15) 0.0302(8) Uani 1 1 d .
O8 O 0.3414(3) 0.1582(3) 0.61813(15) 0.0281(8) Uani 1 1 d .
O9 O 0.4117(3) 0.2404(3) 0.69062(15) 0.0299(8) Uani 1 1 d .
O10 O 0.3309(3) 0.0565(2) 0.83374(15) 0.0276(8) Uani 1 1 d .
O11 O 0.2880(3) -0.0205(3) 0.94181(16) 0.0333(9) Uani 1 1 d .
O12 O 0.1157(3) 0.0682(3) 0.89983(16) 0.0317(9) Uani 1 1 d .
P1 P 0.86061(12) -0.13632(11) 0.65805(6) 0.0284(3) Uani 1 1 d .
P2 P 0.62648(12) -0.21390(11) 0.62769(7) 0.0290(3) Uani 1 1 d .
P3 P 0.27358(12) 0.29831(11) 0.82405(6) 0.0254(3) Uani 1 1 d .
P4 P 0.24653(13) 0.06834(11) 0.89686(7) 0.0288(3) Uani 1 1 d .
Pd1 Pd 0.75499(4) 0.03080(3) 0.690618(19) 0.02704(12) Uani 1 1 d .
Pd2 Pd 0.47011(3) 0.23702(3) 0.777825(19) 0.02640(12) Uani 1 1 d .
S1 S 0.70922(12) -0.08350(11) 0.81380(6) 0.0289(3) Uani 1 1 d .
S2 S 0.35356(12) 0.16316(10) 0.68101(6) 0.0272(3) Uani 1 1 d .

loop_
_atom_site_aniso_label
_atom_site_aniso_U_11
_atom_site_aniso_U_22
_atom_site_aniso_U_33
_atom_site_aniso_U_23
_atom_site_aniso_U_13
_atom_site_aniso_U_12
C1 0.031(3) 0.032(3) 0.031(3) 0.004(2) -0.016(3) -0.010(3)
C2 0.030(3) 0.038(3) 0.031(3) 0.008(3) -0.010(3) -0.012(3)
C3 0.025(3) 0.036(3) 0.035(3) 0.004(3) -0.008(3) -0.010(3)
C4 0.042(4) 0.046(4) 0.039(4) 0.006(3) -0.014(3) -0.022(3)
C5 0.026(3) 0.049(4) 0.045(4) 0.013(3) -0.014(3) -0.007(3)
C6 0.028(3) 0.044(4) 0.053(4) 0.007(3) -0.006(3) -0.004(3)
C7 0.029(3) 0.035(3) 0.042(4) -0.001(3) -0.011(3) -0.005(3)
C8 0.026(3) 0.021(3) 0.032(3) 0.001(2) -0.010(3) 0.001(2)
C9 0.027(3) 0.031(3) 0.030(3) 0.003(2) -0.010(3) -0.009(2)
C10 0.030(3) 0.038(3) 0.028(3) 0.008(3) -0.010(3) -0.009(3)
C11 0.039(3) 0.034(3) 0.027(3) 0.004(3) -0.014(3) -0.011(3)
C12 0.023(3) 0.033(3) 0.036(3) -0.001(3) -0.012(3) -0.006(2)
C13 0.024(3) 0.022(3) 0.031(3) 0.002(2) -0.009(2) -0.002(2)
C14 0.045(4) 0.060(4) 0.029(3) 0.003(3) -0.006(3) -0.026(3)
C15 0.032(3) 0.031(3) 0.042(4) 0.002(3) -0.014(3) -0.005(3)
C16 0.036(3) 0.052(4) 0.040(4) 0.006(3) -0.013(3) -0.016(3)
C17 0.053(4) 0.039(4) 0.064(5) -0.001(3) 0.006(3) -0.020(3)
C18 0.120(8) 0.071(7) 0.299(16) -0.027(8) 0.077(9) -0.061(7)
C19 0.023(3) 0.034(3) 0.029(3) 0.007(3) -0.014(2) -0.007(2)
C20 0.031(3) 0.032(3) 0.029(3) 0.003(3) -0.016(3) -0.008(3)
C21 0.035(3) 0.032(3) 0.042(4) 0.003(3) -0.018(3) -0.009(3)
C22 0.041(4) 0.027(3) 0.041(4) 0.011(3) -0.016(3) -0.011(3)
C23 0.029(3) 0.049(4) 0.024(3) 0.006(3) -0.007(2) -0.013(3)
C24 0.018(3) 0.030(3) 0.029(3) 0.006(2) -0.012(2) -0.006(2)
C25 0.062(4) 0.029(3) 0.041(4) 0.004(3) -0.021(3) -0.010(3)
C26 0.031(3) 0.054(4) 0.027(3) 0.006(3) -0.013(3) -0.016(3)
C27 0.025(3) 0.030(3) 0.021(3) 0.005(2) -0.008(2) -0.010(2)
C28 0.035(3) 0.029(3) 0.049(4) 0.006(3) -0.006(3) -0.009(3)
C29 0.045(4) 0.042(4) 0.060(4) 0.009(3) -0.013(3) -0.025(3)
C30 0.058(4) 0.029(3) 0.035(4) 0.007(3) -0.007(3) -0.013(3)
C31 0.038(3) 0.037(4) 0.036(3) 0.005(3) -0.015(3) -0.005(3)
C32 0.034(3) 0.029(3) 0.029(3) 0.001(2) -0.011(3) -0.010(3)
C33 0.030(3) 0.023(3) 0.024(3) 0.009(2) -0.013(2) -0.009(2)
C34 0.025(3) 0.027(3) 0.026(3) 0.002(2) -0.009(2) -0.006(2)
C35 0.026(3) 0.028(3) 0.033(3) 0.009(2) -0.010(2) -0.008(2)
C36 0.027(3) 0.029(3) 0.030(3) 0.005(2) -0.013(3) -0.010(2)
C37 0.034(3) 0.023(3) 0.027(3) 0.001(2) -0.011(3) -0.007(2)
C38 0.024(3) 0.023(3) 0.026(3) 0.005(2) -0.011(2) -0.002(2)
C39 0.026(3) 0.051(4) 0.037(3) 0.002(3) -0.009(3) -0.014(3)
C40 0.020(3) 0.030(3) 0.026(3) -0.002(2) -0.010(2) -0.006(2)
C41 0.026(3) 0.032(3) 0.032(3) 0.006(3) -0.011(2) -0.012(2)
C42 0.032(3) 0.043(4) 0.027(3) -0.004(3) -0.011(3) -0.011(3)
C43 0.051(4) 0.049(4) 0.019(3) 0.003(3) -0.011(3) -0.017(3)
C44 0.044(4) 0.037(3) 0.032(3) 0.013(3) -0.015(3) -0.017(3)
C45 0.027(3) 0.037(3) 0.024(3) 0.002(2) -0.005(2) -0.012(3)
C46 0.050(4) 0.050(4) 0.026(3) -0.002(3) -0.011(3) -0.017(3)
C47 0.039(4) 0.075(5) 0.080(5) 0.046(4) -0.034(4) -0.020(4)
C48 0.066(6) 0.140(8) 0.151(9) 0.099(7) -0.063(6) -0.043(6)
C49 0.034(4) 0.071(5) 0.136(7) -0.047(5) -0.010(4) -0.020(4)
C50 0.070(6) 0.084(6) 0.135(8) -0.014(5) -0.016(5) -0.047(5)
Cl1 0.0254(7) 0.0307(7) 0.0371(8) 0.0014(6) -0.0085(6) -0.0100(6)
Cl2 0.0487(9) 0.0359(8) 0.0437(9) -0.0020(7) -0.0036(7) -0.0215(7)
Mg1 0.0259(10) 0.0287(10) 0.0298(10) 0.0030(8) -0.0096(8) -0.0085(8)
O1 0.028(2) 0.035(2) 0.027(2) 0.0027(16) -0.0096(16) -0.0103(17)
O2 0.029(2) 0.035(2) 0.027(2) 0.0009(16) -0.0070(16) -0.0073(17)
O3 0.0227(19) 0.030(2) 0.033(2) -0.0044(16) -0.0098(16) -0.0023(16)
O4 0.028(2) 0.033(2) 0.037(2) -0.0002(17) -0.0085(17) -0.0093(17)
O5 0.028(2) 0.027(2) 0.039(2) 0.0004(17) -0.0104(17) -0.0072(17)
O6 0.0220(19) 0.031(2) 0.028(2) 0.0018(16) -0.0104(16) -0.0046(16)
O7 0.031(2) 0.027(2) 0.026(2) 0.0006(16) -0.0052(16) -0.0001(16)
O8 0.030(2) 0.028(2) 0.023(2) 0.0003(15) -0.0085(16) -0.0041(16)
O9 0.028(2) 0.035(2) 0.024(2) 0.0000(16) -0.0055(16) -0.0074(17)
O10 0.027(2) 0.0232(19) 0.032(2) 0.0041(16) -0.0103(17) -0.0051(16)
O11 0.030(2) 0.032(2) 0.038(2) 0.0095(17) -0.0092(18) -0.0104(17)
O12 0.027(2) 0.031(2) 0.038(2) 0.0012(17) -0.0086(17) -0.0100(17)
P1 0.0251(8) 0.0317(8) 0.0292(8) 0.0019(6) -0.0102(6) -0.0077(6)
P2 0.0250(8) 0.0294(8) 0.0327(8) 0.0004(7) -0.0099(6) -0.0069(6)
P3 0.0246(7) 0.0280(8) 0.0246(8) 0.0006(6) -0.0086(6) -0.0084(6)
P4 0.0286(8) 0.0306(8) 0.0287(8) 0.0055(6) -0.0093(7) -0.0105(7)
Pd1 0.0248(2) 0.0288(2) 0.0286(2) 0.00225(18) -0.01011(18) -0.00778(19)
Pd2 0.0235(2) 0.0303(2) 0.0260(2) 0.00225(18) -0.00816(18) -0.00826(19)
S1 0.0258(7) 0.0333(8) 0.0270(8) 0.0005(6) -0.0087(6) -0.0074(6)
S2 0.0262(7) 0.0283(8) 0.0244(7) 0.0009(6) -0.0071(6) -0.0050(6)

loop_
_atom_type_symbol
_atom_type_description
_atom_type_scat_dispersion_real
_atom_type_scat_dispersion_imag
_atom_type_scat_source
C C 0.0033 0.0016 'International Tables Vol C Tables 4.2.6.8 and 6.1.1.4'
H H 0.0000 0.0000 'International Tables Vol C Tables 4.2.6.8 and 6.1.1.4'
O O 0.0106 0.0060 'International Tables Vol C Tables 4.2.6.8 and 6.1.1.4'
P P 0.1023 0.0942 'International Tables Vol C Tables 4.2.6.8 and 6.1.1.4'
S S 0.1246 0.1234 'International Tables Vol C Tables 4.2.6.8 and 6.1.1.4'
Cl Cl 0.1484 0.1585 'International Tables Vol C Tables 4.2.6.8 and 6.1.1.4'
Pd Pd -0.9988 1.0072 'International Tables Vol C Tables 4.2.6.8 and 6.1.1.4'
Mg Mg 0.0486 0.0363 'International Tables Vol C Tables 4.2.6.8 and 6.1.1.4'

loop_
_geom_angle_atom_site_label_1
_geom_angle_atom_site_label_2
_geom_angle_atom_site_label_3
_geom_angle
C3 C2 C7 118.8(5)
C3 C2 P1 118.2(4)
C7 C2 P1 122.5(4)
C2 C3 C4 120.2(5)
C5 C4 C3 120.2(5)
C4 C5 C6 120.5(5)
C7 C6 C5 119.4(5)
C6 C7 C2 120.8(5)
C9 C8 C13 119.1(5)
C9 C8 P1 117.2(4)
C13 C8 P1 123.1(4)
C10 C9 C8 122.2(5)
C11 C10 C9 118.8(5)
C11 C10 C14 121.1(5)
C9 C10 C14 120.1(5)
C10 C11 C12 120.7(5)
C11 C12 C13 121.5(5)
C12 C13 C8 117.7(5)
C12 C13 P2 115.1(4)
C8 C13 P2 127.1(4)
O5 C15 C16 107.7(4)
C18 C17 O4 116.0(6)
C20 C19 C24 117.7(5)
C20 C19 P1 118.4(4)
C24 C19 P1 123.9(4)
C21 C20 C19 123.5(5)
C20 C21 C22 116.8(5)
C20 C21 C25 121.2(5)
C22 C21 C25 122.0(5)
C23 C22 C21 121.5(5)
C24 C23 C22 120.2(5)
C23 C24 C19 120.2(5)
C23 C24 S1 115.8(4)
C19 C24 S1 123.9(4)
C28 C27 C32 117.5(5)
C28 C27 P3 117.8(4)
C32 C27 P3 124.7(4)
C29 C28 C27 121.8(5)
C28 C29 C30 119.9(5)
C31 C30 C29 119.7(5)
C30 C31 C32 120.0(5)
C27 C32 C31 121.1(5)
C34 C33 C38 118.3(4)
C34 C33 P3 117.8(4)
C38 C33 P3 123.9(4)
C33 C34 C35 122.1(5)
C36 C35 C34 118.3(5)
C36 C35 C39 121.0(5)
C34 C35 C39 120.6(5)
C37 C36 C35 120.5(5)
C36 C37 C38 121.0(5)
C37 C38 C33 119.7(5)
C37 C38 S2 116.1(4)
C33 C38 S2 124.1(4)
C41 C40 C45 118.1(5)
C41 C40 P3 118.1(4)
C45 C40 P3 123.4(4)
C40 C41 C42 123.6(5)
C43 C42 C41 117.2(5)
C43 C42 C46 122.8(5)
C41 C42 C46 120.0(5)
C44 C43 C42 121.1(5)
C43 C44 C45 121.9(5)
C44 C45 C40 118.1(5)
C44 C45 P4 116.0(4)
C40 C45 P4 125.9(4)
C48 C47 O11 114.1(6)
C50 C49 O12 116.2(6)
Pd1 Cl1 Pd2 102.74(5)
O3 Mg1 O7 118.98(16)
O3 Mg1 O10 88.95(15)
O7 Mg1 O10 88.16(14)
O3 Mg1 O6 94.16(14)
O7 Mg1 O6 85.48(14)
O10 Mg1 O6 173.64(16)
O3 Mg1 Cl2 112.05(13)
O7 Mg1 Cl2 128.95(13)
O10 Mg1 Cl2 91.91(12)
O6 Mg1 Cl2 92.06(12)
S1 O1 Pd1 111.53(18)
S1 O3 Mg1 149.4(2)
C17 O4 P2 123.4(3)
C15 O5 P2 120.3(3)
P2 O6 Mg1 152.1(2)
S2 O7 Mg1 156.2(2)
S2 O9 Pd2 117.85(19)
P4 O10 Mg1 146.9(2)
C47 O11 P4 120.7(3)
C49 O12 P4 123.2(3)
C8 P1 C2 106.3(2)
C8 P1 C19 105.7(2)
C2 P1 C19 99.4(2)
C8 P1 Pd1 118.16(16)
C2 P1 Pd1 108.93(19)
C19 P1 Pd1 116.28(18)
O6 P2 O4 117.5(2)
O6 P2 O5 114.36(19)
O4 P2 O5 101.59(19)
O6 P2 C13 113.0(2)
O4 P2 C13 102.6(2)
O5 P2 C13 106.3(2)
C27 P3 C33 103.2(2)
C27 P3 C40 104.6(2)
C33 P3 C40 103.6(2)
C27 P3 Pd2 105.20(16)
C33 P3 Pd2 118.67(17)
C40 P3 Pd2 119.58(16)
O10 P4 O12 116.6(2)
O10 P4 O11 115.1(2)
O12 P4 O11 102.33(19)
O10 P4 C45 112.6(2)
O12 P4 C45 101.9(2)
O11 P4 C45 106.9(2)
C1 Pd1 P1 91.86(15)
C1 Pd1 O1 173.47(17)
P1 Pd1 O1 83.39(9)
C1 Pd1 Cl1 90.86(15)
P1 Pd1 Cl1 169.49(5)
O1 Pd1 Cl1 94.61(9)
C26 Pd2 P3 92.09(15)
C26 Pd2 O9 175.70(17)
P3 Pd2 O9 84.41(9)
C26 Pd2 Cl1 89.99(15)
P3 Pd2 Cl1 166.43(5)
O9 Pd2 Cl1 94.00(9)
O2 S1 O3 113.0(2)
O2 S1 O1 113.2(2)
O3 S1 O1 110.1(2)
O2 S1 C24 106.4(2)
O3 S1 C24 105.9(2)
O1 S1 C24 107.7(2)
O8 S2 O7 112.6(2)
O8 S2 O9 112.9(2)
O7 S2 O9 111.2(2)
O8 S2 C38 106.6(2)
O7 S2 C38 104.4(2)
O9 S2 C38 108.5(2)

loop_
_geom_bond_atom_site_label_1
_geom_bond_atom_site_label_2
_geom_bond_distance
C1 Pd1 1.989(5)
C2 C3 1.355(7)
C2 C7 1.373(7)
C2 P1 1.800(5)
C3 C4 1.370(7)
C4 C5 1.341(7)
C5 C6 1.357(7)
C6 C7 1.355(7)
C8 C9 1.371(6)
C8 C13 1.400(6)
C8 P1 1.799(5)
C9 C10 1.369(7)
C10 C11 1.356(7)
C10 C14 1.492(7)
C11 C12 1.363(7)
C12 C13 1.386(7)
C13 P2 1.766(5)
C15 O5 1.441(6)
C15 C16 1.478(7)
C17 C18 1.320(9)
C17 O4 1.422(6)
C19 C20 1.369(7)
C19 C24 1.373(7)
C19 P1 1.807(5)
C20 C21 1.364(7)
C21 C22 1.369(7)
C21 C25 1.481(7)
C22 C23 1.361(7)
C23 C24 1.361(7)
C24 S1 1.768(5)
C26 Pd2 1.989(5)
C27 C28 1.355(7)
C27 C32 1.362(6)
C27 P3 1.790(5)
C28 C29 1.351(7)
C29 C30 1.359(7)
C30 C31 1.339(7)
C31 C32 1.371(7)
C33 C34 1.374(6)
C33 C38 1.380(6)
C33 P3 1.799(5)
C34 C35 1.375(6)
C35 C36 1.373(7)
C35 C39 1.491(6)
C36 C37 1.357(6)
C37 C38 1.374(6)
C38 S2 1.760(5)
C40 C41 1.356(6)
C40 C45 1.395(7)
C40 P3 1.812(5)
C41 C42 1.370(7)
C42 C43 1.355(7)
C42 C46 1.477(7)
C43 C44 1.351(7)
C44 C45 1.368(7)
C45 P4 1.770(5)
C47 C48 1.324(8)
C47 O11 1.422(6)
C49 C50 1.331(8)
C49 O12 1.418(6)
Cl1 Pd1 2.3348(16)
Cl1 Pd2 2.3540(16)
Cl2 Mg1 2.288(2)
Mg1 O3 1.963(4)
Mg1 O7 1.974(4)
Mg1 O10 2.056(4)
Mg1 O6 2.080(4)
O1 S1 1.447(3)
O1 Pd1 2.203(3)
O2 S1 1.409(3)
O3 S1 1.431(3)
O4 P2 1.529(4)
O5 P2 1.547(3)
O6 P2 1.443(3)
O7 S2 1.428(3)
O8 S2 1.415(3)
O9 S2 1.440(3)
O9 Pd2 2.174(3)
O10 P4 1.452(3)
O11 P4 1.543(4)
O12 P4 1.536(3)
P1 Pd1 2.1749(16)
P3 Pd2 2.1726(16)

loop_
_geom_torsion_atom_site_label_1
_geom_torsion_atom_site_label_2
_geom_torsion_atom_site_label_3
_geom_torsion_atom_site_label_4
_geom_torsion
C7 C2 C3 C4 -0.8(8)
P1 C2 C3 C4 171.7(4)
C2 C3 C4 C5 -0.1(8)
C3 C4 C5 C6 1.6(9)
C4 C5 C6 C7 -2.3(9)
C5 C6 C7 C2 1.4(9)
C3 C2 C7 C6 0.2(8)
P1 C2 C7 C6 -172.1(4)
C13 C8 C9 C10 -2.5(8)
P1 C8 C9 C10 -173.8(4)
C8 C9 C10 C11 1.3(8)
C8 C9 C10 C14 -178.6(5)
C9 C10 C11 C12 0.2(8)
C14 C10 C11 C12 -179.8(5)
C10 C11 C12 C13 -0.6(8)
C11 C12 C13 C8 -0.5(8)
C11 C12 C13 P2 -179.7(4)
C9 C8 C13 C12 2.0(7)
P1 C8 C13 C12 172.8(4)
C9 C8 C13 P2 -178.9(4)
P1 C8 C13 P2 -8.1(7)
C24 C19 C20 C21 1.7(8)
P1 C19 C20 C21 -179.9(4)
C19 C20 C21 C22 1.3(8)
C19 C20 C21 C25 -178.6(5)
C20 C21 C22 C23 -2.3(8)
C25 C21 C22 C23 177.6(5)
C21 C22 C23 C24 0.4(8)
C22 C23 C24 C19 2.7(7)
C22 C23 C24 S1 179.6(4)
C20 C19 C24 C23 -3.7(7)
P1 C19 C24 C23 178.0(4)
C20 C19 C24 S1 179.8(4)
P1 C19 C24 S1 1.4(6)
C32 C27 C28 C29 2.8(8)
P3 C27 C28 C29 -178.7(5)
C27 C28 C29 C30 -1.0(9)
C28 C29 C30 C31 -1.3(9)
C29 C30 C31 C32 1.8(8)
C28 C27 C32 C31 -2.2(8)
P3 C27 C32 C31 179.4(4)
C30 C31 C32 C27 0.0(8)
C38 C33 C34 C35 0.0(7)
P3 C33 C34 C35 177.8(4)
C33 C34 C35 C36 0.8(7)
C33 C34 C35 C39 179.6(5)
C34 C35 C36 C37 -1.1(7)
C39 C35 C36 C37 -179.9(5)
C35 C36 C37 C38 0.5(8)
C36 C37 C38 C33 0.3(7)
C36 C37 C38 S2 176.8(4)
C34 C33 C38 C37 -0.6(7)
P3 C33 C38 C37 -178.2(4)
C34 C33 C38 S2 -176.8(4)
P3 C33 C38 S2 5.5(6)
C45 C40 C41 C42 -1.1(8)
P3 C40 C41 C42 -174.2(4)
C40 C41 C42 C43 1.0(8)
C40 C41 C42 C46 179.6(5)
C41 C42 C43 C44 -0.4(8)
C46 C42 C43 C44 -179.1(5)
C42 C43 C44 C45 0.1(9)
C43 C44 C45 C40 -0.2(8)
C43 C44 C45 P4 -179.0(4)
C41 C40 C45 C44 0.7(7)
P3 C40 C45 C44 173.4(4)
C41 C40 C45 P4 179.4(4)
P3 C40 C45 P4 -7.9(6)
O7 Mg1 O3 S1 -116.9(4)
O10 Mg1 O3 S1 155.8(5)
O6 Mg1 O3 S1 -29.7(5)
Cl2 Mg1 O3 S1 64.2(5)
C18 C17 O4 P2 162.0(8)
C16 C15 O5 P2 160.4(3)
O3 Mg1 O6 P2 159.3(5)
O7 Mg1 O6 P2 -81.9(5)
Cl2 Mg1 O6 P2 47.1(5)
O3 Mg1 O7 S2 -72.8(6)
O10 Mg1 O7 S2 14.9(6)
O6 Mg1 O7 S2 -165.1(6)
Cl2 Mg1 O7 S2 105.9(6)
O3 Mg1 O10 P4 -88.2(4)
O7 Mg1 O10 P4 152.8(4)
Cl2 Mg1 O10 P4 23.8(4)
C48 C47 O11 P4 174.6(6)
C50 C49 O12 P4 166.6(6)
C9 C8 P1 C2 -27.8(5)
C13 C8 P1 C2 161.3(4)
C9 C8 P1 C19 -132.8(4)
C13 C8 P1 C19 56.2(5)
C9 C8 P1 Pd1 94.9(4)
C13 C8 P1 Pd1 -76.1(4)
C3 C2 P1 C8 141.5(4)
C7 C2 P1 C8 -46.2(5)
C3 C2 P1 C19 -108.9(4)
C7 C2 P1 C19 63.4(5)
C3 C2 P1 Pd1 13.2(5)
C7 C2 P1 Pd1 -174.5(4)
C20 C19 P1 C8 32.6(4)
C24 C19 P1 C8 -149.1(4)
C20 C19 P1 C2 -77.5(4)
C24 C19 P1 C2 100.9(4)
C20 C19 P1 Pd1 165.9(3)
C24 C19 P1 Pd1 -15.8(5)
Mg1 O6 P2 O4 -83.1(5)
Mg1 O6 P2 O5 35.8(5)
Mg1 O6 P2 C13 157.7(4)
C17 O4 P2 O6 68.8(5)
C17 O4 P2 O5 -56.8(5)
C17 O4 P2 C13 -166.6(4)
C15 O5 P2 O6 45.9(4)
C15 O5 P2 O4 173.5(4)
C15 O5 P2 C13 -79.5(4)
C12 C13 P2 O6 -149.8(4)
C8 C13 P2 O6 31.1(5)
C12 C13 P2 O4 82.7(4)
C8 C13 P2 O4 -96.4(5)
C12 C13 P2 O5 -23.5(4)
C8 C13 P2 O5 157.3(4)
C28 C27 P3 C33 -159.0(4)
C32 C27 P3 C33 19.4(5)
C28 C27 P3 C40 92.9(4)
C32 C27 P3 C40 -88.7(5)
C28 C27 P3 Pd2 -33.9(4)
C32 C27 P3 Pd2 144.5(4)
C34 C33 P3 C27 -76.9(4)
C38 C33 P3 C27 100.8(4)
C34 C33 P3 C40 31.9(4)
C38 C33 P3 C40 -150.4(4)
C34 C33 P3 Pd2 167.2(3)
C38 C33 P3 Pd2 -15.1(5)
C41 C40 P3 C27 -18.6(4)
C45 C40 P3 C27 168.7(4)
C41 C40 P3 C33 -126.5(4)
C45 C40 P3 C33 60.9(5)
C41 C40 P3 Pd2 98.7(4)
C45 C40 P3 Pd2 -74.0(4)
Mg1 O10 P4 O12 -91.4(4)
Mg1 O10 P4 O11 28.5(5)
Mg1 O10 P4 C45 151.3(4)
C49 O12 P4 O10 61.1(5)
C49 O12 P4 O11 -65.4(5)
C49 O12 P4 C45 -175.9(5)
C47 O11 P4 O10 42.1(5)
C47 O11 P4 O12 169.5(4)
C47 O11 P4 C45 -83.8(5)
C44 C45 P4 O10 -152.7(4)
C40 C45 P4 O10 28.6(5)
C44 C45 P4 O12 81.7(4)
C40 C45 P4 O12 -97.1(5)
C44 C45 P4 O11 -25.3(5)
C40 C45 P4 O11 155.9(4)
C8 P1 Pd1 C1 -8.0(2)
C2 P1 Pd1 C1 113.3(2)
C19 P1 Pd1 C1 -135.4(2)
C8 P1 Pd1 O1 167.5(2)
C2 P1 Pd1 O1 -71.2(2)
C19 P1 Pd1 O1 40.1(2)
C8 P1 Pd1 Cl1 -113.0(3)
C2 P1 Pd1 Cl1 8.4(4)
C19 P1 Pd1 Cl1 119.6(3)
S1 O1 Pd1 P1 -77.01(18)
S1 O1 Pd1 Cl1 113.36(18)
Pd2 Cl1 Pd1 C1 94.32(15)
Pd2 Cl1 Pd1 P1 -160.7(3)
Pd2 Cl1 Pd1 O1 -82.11(9)
C27 P3 Pd2 C26 102.0(2)
C33 P3 Pd2 C26 -143.2(2)
C40 P3 Pd2 C26 -15.0(3)
C27 P3 Pd2 O9 -80.45(18)
C33 P3 Pd2 O9 34.3(2)
C40 P3 Pd2 O9 162.5(2)
C27 P3 Pd2 Cl1 3.4(3)
C33 P3 Pd2 Cl1 118.2(3)
C40 P3 Pd2 Cl1 -113.6(3)
S2 O9 Pd2 P3 -70.10(19)
S2 O9 Pd2 Cl1 123.42(19)
Pd1 Cl1 Pd2 C26 100.30(17)
Pd1 Cl1 Pd2 P3 -160.82(19)
Pd1 Cl1 Pd2 O9 -78.10(10)
Mg1 O3 S1 O2 -122.4(4)
Mg1 O3 S1 O1 109.8(4)
Mg1 O3 S1 C24 -6.3(5)
Pd1 O1 S1 O2 -165.17(18)
Pd1 O1 S1 O3 -37.6(2)
Pd1 O1 S1 C24 77.4(2)
C23 C24 S1 O2 28.9(4)
C19 C24 S1 O2 -154.4(4)
C23 C24 S1 O3 -91.7(4)
C19 C24 S1 O3 85.1(4)
C23 C24 S1 O1 150.6(4)
C19 C24 S1 O1 -32.7(5)
Mg1 O7 S2 O8 -163.1(5)
Mg1 O7 S2 O9 69.0(6)
Mg1 O7 S2 C38 -47.8(6)
Pd2 O9 S2 O8 -168.35(18)
Pd2 O9 S2 O7 -40.6(3)
Pd2 O9 S2 C38 73.6(2)
C37 C38 S2 O8 28.4(4)
C33 C38 S2 O8 -155.3(4)
C37 C38 S2 O7 -91.1(4)
C33 C38 S2 O7 85.3(4)
C37 C38 S2 O9 150.3(4)
C33 C38 S2 O9 -33.3(5)
